data_4325269
loop_
_publ_author_name
'Minao Tang'
'Dongfeng Li'
'Uma Prasad Mallik'
'Yuan-Zhu Zhang'
'Rodolphe Cl\'erac'
'Gordon T. Yee'
'Myung-Hwan Whangbo'
'Amshumali Mungalimane'
'Stephen M. Holmes'

_publ_section_title
;
 Synthesis and Characterization of Di- and Trivalent Pyrazolylborate
 \b-Diketonates and Cyanometalates
;
_journal_name_full 'Inorganic Chemistry'
_journal_page_first 5153
_journal_page_last 5164
_journal_paper_doi 10.1021/ic200464t
_journal_volume 50
_journal_year 2011
_chemical_formula_sum 'C55 H84 B2 Mn2 N17 O4.5'
_chemical_formula_weight 1186.89
_chemical_name_systematic
; 
 ? 
;
_space_group_IT_number 2
_symmetry_cell_setting triclinic
_symmetry_space_group_name_Hall '-P 1'
_symmetry_space_group_name_H-M 'P -1'
_atom_sites_solution_hydrogens geom
_atom_sites_solution_primary direct
_atom_sites_solution_secondary difmap
_audit_creation_method SHELXL-97
_cell_angle_alpha 87.6479(4)
_cell_angle_beta 77.8182(4)
_cell_angle_gamma 83.1053(4)
_cell_formula_units_Z 2
_cell_length_a 11.39210(10)
_cell_length_b 15.0378(2)
_cell_length_c 19.0437(2)
_cell_measurement_reflns_used 14430
_cell_measurement_temperature 90(2)
_cell_measurement_theta_max 27.48
_cell_measurement_theta_min 1.00
_cell_volume 3165.48(6)
_computing_cell_refinement 'SCALEPACK (Otwinowski & Minor, 1997)'
_computing_data_collection 'COLLECT (Nonius, 1998)'
_computing_data_reduction 'DENZO-SMN (Otwinowski & Minor, 1997)'
_computing_molecular_graphics 'XP in SHELXTL (Sheldrick, 1994)'
_computing_publication_material 'Bruker SHELXTL'
_computing_structure_refinement 'SHELXL-97 (Sheldrick, 1997)'
_computing_structure_solution 'SHELXS-97 (Sheldrick, 1990)'
_diffrn_ambient_temperature 90(2)
_diffrn_measured_fraction_theta_full 1.000
_diffrn_measured_fraction_theta_max 1.000
_diffrn_measurement_device_type 'Nonius KappaCCD diffractometer'
_diffrn_measurement_method '\w scans at fixed \c = 55\%'
_diffrn_radiation_monochromator graphite
_diffrn_radiation_source 'fine-focus sealed tube'
_diffrn_radiation_type MoK\a
_diffrn_radiation_wavelength 0.71073
_diffrn_reflns_av_R_equivalents 0.0441
_diffrn_reflns_av_sigmaI/netI 0.0643
_diffrn_reflns_limit_h_max 13
_diffrn_reflns_limit_h_min -13
_diffrn_reflns_limit_k_max 17
_diffrn_reflns_limit_k_min -17
_diffrn_reflns_limit_l_max 22
_diffrn_reflns_limit_l_min -22
_diffrn_reflns_number 22316
_diffrn_reflns_theta_full 25.00
_diffrn_reflns_theta_max 25.00
_diffrn_reflns_theta_min 1.09
_exptl_absorpt_coefficient_mu 0.456
_exptl_absorpt_correction_T_max 0.9347
_exptl_absorpt_correction_T_min 0.8567
_exptl_absorpt_correction_type multi-scan
_exptl_absorpt_process_details 'Scalepack (Otwinowski & Minor, 1997)'
_exptl_crystal_colour yellow
_exptl_crystal_density_diffrn 1.245
_exptl_crystal_description block
_exptl_crystal_F_000 1258
_exptl_crystal_size_max 0.35
_exptl_crystal_size_mid 0.25
_exptl_crystal_size_min 0.15
_refine_diff_density_max 1.135
_refine_diff_density_min -0.676
_refine_diff_density_rms 0.069
_refine_ls_extinction_method none
_refine_ls_goodness_of_fit_ref 1.028
_refine_ls_hydrogen_treatment constr
_refine_ls_matrix_type full
_refine_ls_number_parameters 780
_refine_ls_number_reflns 11162
_refine_ls_number_restraints 0
_refine_ls_restrained_S_all 1.028
_refine_ls_R_factor_all 0.0977
_refine_ls_R_factor_gt 0.0576
_refine_ls_shift/su_max 0.000
_refine_ls_shift/su_mean 0.000
_refine_ls_structure_factor_coef Fsqd
_refine_ls_weighting_details 'calc w=1/[\s^2^(Fo^2^)+(0.0868P)^2^+1.9254P] where P=(Fo^2^+2Fc^2^)/3'
_refine_ls_weighting_scheme calc
_refine_ls_wR_factor_gt 0.1443
_refine_ls_wR_factor_ref 0.1666
_reflns_number_gt 7359
_reflns_number_total 11162
_reflns_threshold_expression >2sigma(I)
_cod_data_source_file ic200464t_si_002_3.cif
_cod_data_source_block 3_k05264
_cod_original_formula_sum 'C55 H84 B2 Mn2 N17 O4.50'
_cod_database_code 4325269

loop_
_symmetry_equiv_pos_as_xyz
'x, y, z'
'-x, -y, -z'

loop_
_atom_site_label
_atom_site_type_symbol
_atom_site_fract_x
_atom_site_fract_y
_atom_site_fract_z
_atom_site_U_iso_or_equiv
_atom_site_adp_type
_atom_site_occupancy
_atom_site_symmetry_multiplicity
_atom_site_calc_flag
_atom_site_refinement_flags
_atom_site_disorder_assembly
_atom_site_disorder_group
Mn1 Mn 0.30188(4) 0.06303(3) 0.31169(3) 0.02660(16) Uani 1 1 d . . .
Mn2 Mn 0.06128(5) 0.39489(3) 0.24596(3) 0.03078(16) Uani 1 1 d . . .
B1 B 0.2689(3) -0.0777(3) 0.4480(2) 0.0269(9) Uani 1 1 d . A .
H1 H 0.2566 -0.1195 0.4904 0.032 Uiso 1 1 calc R . .
B2 B -0.0686(4) 0.5608(3) 0.3531(2) 0.0336(10) Uani 1 1 d . . .
H2 H -0.1063 0.6097 0.3875 0.040 Uiso 1 1 calc R . .
O1 O 0.4638(2) 0.12442(17) 0.26554(14) 0.0405(6) Uani 1 1 d . A .
O2 O 0.3162(2) 0.02844(16) 0.20043(12) 0.0358(6) Uani 1 1 d . A .
O3 O 0.2029(2) 0.4052(2) 0.15295(14) 0.0514(7) Uani 1 1 d . . .
O4 O -0.0193(2) 0.33488(17) 0.16973(15) 0.0467(7) Uani 1 1 d . . .
N1 N 0.4172(2) -0.07211(17) 0.32892(14) 0.0266(6) Uani 1 1 d . A .
N2 N 0.3714(2) -0.12083(17) 0.38881(14) 0.0253(6) Uani 1 1 d . . .
N3 N 0.1498(2) -0.01683(18) 0.35466(14) 0.0260(6) Uani 1 1 d . A .
N4 N 0.1514(2) -0.06171(18) 0.41905(14) 0.0263(6) Uani 1 1 d . . .
N5 N 0.3098(2) 0.08353(18) 0.42517(15) 0.0294(7) Uani 1 1 d . A .
N6 N 0.3052(2) 0.01041(18) 0.47083(14) 0.0277(6) Uani 1 1 d . . .
N7 N -0.0319(3) 0.53721(18) 0.21936(14) 0.0296(7) Uani 1 1 d . . .
N8 N -0.0691(2) 0.59565(17) 0.27596(14) 0.0282(7) Uani 1 1 d . . .
N9 N 0.1409(2) 0.47690(18) 0.31375(15) 0.0304(7) Uani 1 1 d . . .
N10 N 0.0612(3) 0.53230(18) 0.36233(15) 0.0317(7) Uani 1 1 d . . .
N11 N -0.1029(2) 0.40006(19) 0.33643(16) 0.0333(7) Uani 1 1 d . . .
N12 N -0.1445(2) 0.48209(19) 0.36783(15) 0.0337(7) Uani 1 1 d . . .
N13 N 0.5697(5) 0.1709(3) 0.0166(3) 0.1010(17) Uani 1 1 d . A .
N15 N 0.2258(5) 0.2197(4) -0.0427(3) 0.1027(17) Uani 1 1 d . . .
C43 C 0.1920(3) 0.1932(2) 0.29349(17) 0.0329(8) Uani 0.50 1 d P A 1
N14 N 0.1455(3) 0.2616(2) 0.27889(18) 0.0388(8) Uani 0.50 1 d P A 1
N14' N 0.1920(3) 0.1932(2) 0.29349(17) 0.0329(8) Uani 0.50 1 d P A 2
C43' C 0.1455(3) 0.2616(2) 0.27889(18) 0.0388(8) Uani 0.50 1 d P A 2
C1 C 0.5803(3) -0.0949(3) 0.2202(2) 0.0409(9) Uani 1 1 d . A .
H1A H 0.5261 -0.0665 0.1900 0.061 Uiso 1 1 calc R . .
H1B H 0.6312 -0.1459 0.1951 0.061 Uiso 1 1 calc R . .
H1C H 0.6317 -0.0512 0.2304 0.061 Uiso 1 1 calc R . .
C2 C 0.5067(3) -0.1269(2) 0.28950(18) 0.0301(8) Uani 1 1 d . . .
C3 C 0.5162(3) -0.2107(2) 0.32289(19) 0.0308(8) Uani 1 1 d . A .
H3A H 0.5713 -0.2615 0.3059 0.037 Uiso 1 1 calc R . .
C4 C 0.4302(3) -0.2053(2) 0.38518(18) 0.0266(8) Uani 1 1 d . A .
C5 C 0.3988(3) -0.2736(2) 0.4428(2) 0.0381(9) Uani 1 1 d . . .
H5A H 0.3117 -0.2779 0.4520 0.057 Uiso 1 1 calc R A .
H5B H 0.4209 -0.2559 0.4868 0.057 Uiso 1 1 calc R . .
H5C H 0.4431 -0.3319 0.4275 0.057 Uiso 1 1 calc R . .
C6 C 0.0076(3) 0.0228(3) 0.27448(19) 0.0378(9) Uani 1 1 d . A .
H6A H 0.0805 0.0227 0.2364 0.057 Uiso 1 1 calc R . .
H6B H -0.0281 0.0846 0.2849 0.057 Uiso 1 1 calc R . .
H6C H -0.0508 -0.0104 0.2587 0.057 Uiso 1 1 calc R . .
C7 C 0.0400(3) -0.0207(2) 0.34056(18) 0.0288(8) Uani 1 1 d . . .
C8 C -0.0284(3) -0.0681(2) 0.39532(18) 0.0292(8) Uani 1 1 d . A .
H8A H -0.1090 -0.0810 0.3984 0.035 Uiso 1 1 calc R . .
C9 C 0.0433(3) -0.0928(2) 0.44432(18) 0.0281(8) Uani 1 1 d . A .
C10 C 0.0137(3) -0.1424(2) 0.51451(19) 0.0356(9) Uani 1 1 d . . .
H10A H 0.0725 -0.1956 0.5146 0.053 Uiso 1 1 calc R A .
H10B H -0.0677 -0.1608 0.5210 0.053 Uiso 1 1 calc R . .
H10C H 0.0168 -0.1034 0.5538 0.053 Uiso 1 1 calc R . .
C11 C 0.3602(4) 0.2387(2) 0.4241(2) 0.0452(10) Uani 1 1 d . A .
H11A H 0.4169 0.2312 0.3777 0.068 Uiso 1 1 calc R . .
H11B H 0.3921 0.2760 0.4550 0.068 Uiso 1 1 calc R . .
H11C H 0.2820 0.2677 0.4166 0.068 Uiso 1 1 calc R . .
C12 C 0.3441(3) 0.1486(2) 0.4595(2) 0.0325(8) Uani 1 1 d . . .
C13 C 0.3626(3) 0.1176(3) 0.5265(2) 0.0353(9) Uani 1 1 d . A .
H13A H 0.3872 0.1503 0.5614 0.042 Uiso 1 1 calc R . .
C14 C 0.3381(3) 0.0300(3) 0.53211(18) 0.0325(9) Uani 1 1 d . A .
C15 C 0.3459(3) -0.0358(3) 0.59239(19) 0.0406(9) Uani 1 1 d . . .
H15A H 0.3785 -0.0089 0.6291 0.061 Uiso 1 1 calc R A .
H15B H 0.3992 -0.0896 0.5740 0.061 Uiso 1 1 calc R . .
H15C H 0.2651 -0.0522 0.6136 0.061 Uiso 1 1 calc R . .
C16 C 0.3332(5) 0.0425(3) 0.0753(2) 0.0686(14) Uani 1 1 d . A .
H16A H 0.2474 0.0336 0.0857 0.103 Uiso 1 1 calc R . .
H16B H 0.3816 -0.0122 0.0549 0.103 Uiso 1 1 calc R . .
H16C H 0.3467 0.0923 0.0408 0.103 Uiso 1 1 calc R . .
C17 C 0.3701(4) 0.0640(3) 0.1443(2) 0.0411(10) Uani 1 1 d . . .
C18 C 0.4614(4) 0.1202(3) 0.1413(2) 0.0466(10) Uani 1 1 d . A .
C19 C 0.5028(4) 0.1485(3) 0.2015(2) 0.0472(11) Uani 1 1 d . . .
C20 C 0.5965(4) 0.2137(3) 0.1906(3) 0.0715(15) Uani 1 1 d . A .
H20A H 0.6138 0.2269 0.2371 0.107 Uiso 1 1 calc R . .
H20B H 0.5657 0.2692 0.1685 0.107 Uiso 1 1 calc R . .
H20C H 0.6709 0.1872 0.1590 0.107 Uiso 1 1 calc R . .
C21 C 0.5205(5) 0.1492(3) 0.0724(3) 0.0735(16) Uani 1 1 d . . .
C22 C -0.0247(4) 0.5428(3) 0.0885(2) 0.0475(10) Uani 1 1 d . A .
H22A H 0.0619 0.5427 0.0682 0.071 Uiso 1 1 calc R . .
H22B H -0.0713 0.5778 0.0570 0.071 Uiso 1 1 calc R . .
H22C H -0.0454 0.4812 0.0926 0.071 Uiso 1 1 calc R . .
C23 C -0.0540(3) 0.5838(2) 0.16133(19) 0.0349(9) Uani 1 1 d . . .
C24 C -0.1071(3) 0.6708(2) 0.1799(2) 0.0391(9) Uani 1 1 d . A .
H24A H -0.1325 0.7167 0.1487 0.047 Uiso 1 1 calc R . .
C25 C -0.1146(3) 0.6761(2) 0.25288(19) 0.0318(8) Uani 1 1 d . A .
C26 C -0.1563(3) 0.7548(2) 0.3012(2) 0.0376(9) Uani 1 1 d . . .
H26A H -0.2184 0.7385 0.3421 0.056 Uiso 1 1 calc R A .
H26B H -0.1901 0.8050 0.2744 0.056 Uiso 1 1 calc R . .
H26C H -0.0876 0.7723 0.3187 0.056 Uiso 1 1 calc R . .
C27 C 0.3559(3) 0.4159(3) 0.2898(2) 0.0425(10) Uani 1 1 d . A .
H27A H 0.3368 0.3547 0.2859 0.064 Uiso 1 1 calc R . .
H27B H 0.4242 0.4146 0.3138 0.064 Uiso 1 1 calc R . .
H27C H 0.3772 0.4426 0.2416 0.064 Uiso 1 1 calc R . .
C28 C 0.2481(3) 0.4707(2) 0.3326(2) 0.0338(8) Uani 1 1 d . . .
C29 C 0.2392(3) 0.5215(2) 0.3931(2) 0.0386(9) Uani 1 1 d . A .
H29A H 0.3023 0.5289 0.4172 0.046 Uiso 1 1 calc R . .
C30 C 0.1199(3) 0.5594(2) 0.41140(19) 0.0354(9) Uani 1 1 d . A .
C31 C 0.0578(4) 0.6182(3) 0.4729(2) 0.0475(10) Uani 1 1 d . . .
H31A H 0.0283 0.6765 0.4544 0.071 Uiso 1 1 calc R A .
H31B H 0.1150 0.6266 0.5033 0.071 Uiso 1 1 calc R . .
H31C H -0.0105 0.5900 0.5013 0.071 Uiso 1 1 calc R . .
C32 C -0.1763(4) 0.2539(3) 0.3321(2) 0.0555(12) Uani 1 1 d . A .
H32A H -0.1257 0.2163 0.3599 0.083 Uiso 1 1 calc R . .
H32B H -0.1376 0.2513 0.2810 0.083 Uiso 1 1 calc R . .
H32C H -0.2557 0.2320 0.3391 0.083 Uiso 1 1 calc R . .
C33 C -0.1915(3) 0.3480(3) 0.3565(2) 0.0417(10) Uani 1 1 d . . .
C34 C -0.2906(3) 0.3964(3) 0.3998(2) 0.0516(12) Uani 1 1 d . A .
H34A H -0.3655 0.3754 0.4213 0.062 Uiso 1 1 calc R . .
C35 C -0.2583(3) 0.4797(3) 0.4053(2) 0.0452(11) Uani 1 1 d . A .
C36 C -0.3308(4) 0.5606(3) 0.4444(2) 0.0644(14) Uani 1 1 d . . .
H36A H -0.3407 0.6096 0.4098 0.097 Uiso 1 1 calc R A .
H36B H -0.2882 0.5797 0.4798 0.097 Uiso 1 1 calc R . .
H36C H -0.4105 0.5450 0.4689 0.097 Uiso 1 1 calc R . .
C37 C -0.0458(6) 0.2399(4) 0.0797(3) 0.105(2) Uani 1 1 d . A .
H37A H -0.1316 0.2593 0.0981 0.157 Uiso 1 1 calc R . .
H37B H -0.0274 0.1770 0.0933 0.157 Uiso 1 1 calc R . .
H37C H -0.0274 0.2462 0.0272 0.157 Uiso 1 1 calc R . .
C38 C 0.0306(5) 0.2975(3) 0.1114(3) 0.0561(12) Uani 1 1 d . . .
C39 C 0.1498(5) 0.3058(3) 0.0749(2) 0.0585(13) Uani 1 1 d . A .
C40 C 0.2295(4) 0.3597(3) 0.0964(2) 0.0585(13) Uani 1 1 d . . .
C41 C 0.3523(5) 0.3674(4) 0.0493(3) 0.0902(19) Uani 1 1 d . A .
H41A H 0.4017 0.3962 0.0760 0.135 Uiso 1 1 calc R . .
H41B H 0.3430 0.4036 0.0064 0.135 Uiso 1 1 calc R . .
H41C H 0.3918 0.3075 0.0349 0.135 Uiso 1 1 calc R . .
C42 C 0.1935(5) 0.2584(4) 0.0097(3) 0.0834(19) Uani 1 1 d . . .
N1C N 0.2785(3) 0.7181(2) 0.16873(18) 0.0502(9) Uani 1 1 d . B .
C1C C 0.3090(9) 0.6443(7) 0.0421(5) 0.088(4) Uani 0.618(10) 1 d P B 1
H1CA H 0.2791 0.5933 0.0238 0.132 Uiso 0.618(10) 1 calc PR B 1
H1CB H 0.3971 0.6334 0.0359 0.132 Uiso 0.618(10) 1 calc PR B 1
H1CC H 0.2874 0.6988 0.0154 0.132 Uiso 0.618(10) 1 calc PR B 1
C7C C 0.4561(7) 0.6306(6) 0.1914(5) 0.073(3) Uani 0.649(10) 1 d P B 1
H7CA H 0.5433 0.6324 0.1852 0.110 Uiso 0.649(10) 1 calc PR B 1
H7CB H 0.4410 0.5840 0.1610 0.110 Uiso 0.649(10) 1 calc PR B 1
H7CC H 0.4217 0.6171 0.2418 0.110 Uiso 0.649(10) 1 calc PR B 1
C1C' C 0.3147(11) 0.5736(7) 0.1054(7) 0.055(4) Uani 0.382(10) 1 d P B 2
H1CD H 0.2734 0.5386 0.0778 0.083 Uiso 0.382(10) 1 calc PR B 2
H1CE H 0.3159 0.5444 0.1522 0.083 Uiso 0.382(10) 1 calc PR B 2
H1CF H 0.3979 0.5773 0.0791 0.083 Uiso 0.382(10) 1 calc PR B 2
C7C' C 0.5289(11) 0.7059(10) 0.1362(8) 0.068(5) Uani 0.351(10) 1 d P B 2
H7CD H 0.5804 0.6692 0.1640 0.102 Uiso 0.351(10) 1 calc PR B 2
H7CE H 0.5522 0.7669 0.1306 0.102 Uiso 0.351(10) 1 calc PR B 2
H7CF H 0.5387 0.6798 0.0887 0.102 Uiso 0.351(10) 1 calc PR B 2
C2C C 0.2569(6) 0.6549(4) 0.1148(3) 0.095(2) Uani 1 1 d . . .
H2CA H 0.2708 0.5946 0.1365 0.114 Uiso 0.618(10) 1 calc PR B 1
H2CB H 0.1689 0.6658 0.1166 0.114 Uiso 0.618(10) 1 calc PR B 1
H2CC H 0.1696 0.6480 0.1268 0.114 Uiso 0.382(10) 1 d PR B 2
H2CD H 0.2723 0.6861 0.0675 0.114 Uiso 0.382(10) 1 d PR B 2
C3C C 0.1097(7) 0.8351(5) 0.1344(4) 0.126(3) Uani 1 1 d . B .
H3CA H 0.0969 0.8959 0.1146 0.189 Uiso 1 1 calc R . .
H3CB H 0.0542 0.8302 0.1809 0.189 Uiso 1 1 calc R . .
H3CC H 0.0946 0.7918 0.1012 0.189 Uiso 1 1 calc R . .
C4C C 0.2407(6) 0.8156(4) 0.1444(3) 0.106(2) Uani 1 1 d . . .
H4CA H 0.2529 0.8573 0.1805 0.128 Uiso 1 1 calc R B .
H4CB H 0.2955 0.8287 0.0984 0.128 Uiso 1 1 calc R . .
C5C C 0.1974(4) 0.7573(3) 0.2992(2) 0.0631(14) Uani 1 1 d . B .
H5CA H 0.1367 0.7421 0.3413 0.095 Uiso 1 1 calc R . .
H5CB H 0.1786 0.8199 0.2850 0.095 Uiso 1 1 calc R . .
H5CC H 0.2776 0.7490 0.3112 0.095 Uiso 1 1 calc R . .
C6C C 0.1962(3) 0.6974(3) 0.23831(18) 0.0366(9) Uani 1 1 d . . .
H6CA H 0.2191 0.6347 0.2526 0.044 Uiso 1 1 calc R B .
H6CB H 0.1125 0.7015 0.2304 0.044 Uiso 1 1 calc R . .
C8C C 0.4051(5) 0.7087(4) 0.1729(3) 0.089(2) Uani 1 1 d . . .
H8CA H 0.4518 0.7257 0.1253 0.107 Uiso 0.649(10) 1 calc PR B 1
H8CB H 0.4149 0.7532 0.2076 0.107 Uiso 0.649(10) 1 calc PR B 1
H8CC H 0.4038 0.7556 0.2082 0.107 Uiso 0.351(10) 1 d PR B 2
H8CD H 0.4092 0.6519 0.2010 0.107 Uiso 0.351(10) 1 d PR B 2
O1E O 1.0000 0.0000 0.0000 0.100(2) Uani 1 2 d S . .
C1E C 0.8215(6) 0.0110(4) 0.0916(4) 0.117(3) Uani 1 1 d . . .
H1EA H 0.8657 -0.0274 0.1225 0.175 Uiso 0.54(4) 1 calc PR C 1
H1EB H 0.7524 -0.0178 0.0842 0.175 Uiso 0.54(4) 1 calc PR C 1
H1EC H 0.7925 0.0689 0.1146 0.175 Uiso 0.54(4) 1 calc PR C 1
H1ED H 0.7791 0.0458 0.0579 0.175 Uiso 0.46(4) 1 d PR C 2
H1EE H 0.8196 0.0476 0.1333 0.175 Uiso 0.46(4) 1 d PR C 2
H1EF H 0.7817 -0.0428 0.1074 0.175 Uiso 0.46(4) 1 d PR C 2
C2EA C 0.889(2) 0.0227(19) 0.0334(15) 0.094(6) Uani 0.54(4) 1 d P C 1
H2EA H 0.8819 0.0888 0.0291 0.112 Uiso 0.54(4) 1 calc PR C 1
H2EB H 0.8423 0.0040 -0.0007 0.112 Uiso 0.54(4) 1 calc PR C 1
C2EB C 0.935(3) -0.016(2) 0.0595(15) 0.081(7) Uani 0.46(4) 1 d P C 2
H2EC H 0.9828 -0.0006 0.0943 0.097 Uiso 0.46(4) 1 calc PR C 2
H2ED H 0.9392 -0.0820 0.0615 0.097 Uiso 0.46(4) 1 calc PR C 2
N1S N 0.6396(7) 0.4596(5) 0.1002(4) 0.159(3) Uani 1 1 d . . .
C1S C 0.7066(5) 0.4532(5) 0.2171(3) 0.100(2) Uani 1 1 d . . .
H1SA H 0.7117 0.5142 0.2316 0.120 Uiso 1 1 calc R . .
H1SB H 0.7861 0.4182 0.2119 0.120 Uiso 1 1 calc R . .
H1SC H 0.6480 0.4250 0.2538 0.120 Uiso 1 1 calc R . .
C2S C 0.6696(6) 0.4564(4) 0.1518(4) 0.096(2) Uani 1 1 d . . .

loop_
_atom_site_aniso_label
_atom_site_aniso_U_11
_atom_site_aniso_U_22
_atom_site_aniso_U_33
_atom_site_aniso_U_23
_atom_site_aniso_U_13
_atom_site_aniso_U_12
Mn1 0.0232(3) 0.0257(3) 0.0301(3) -0.0013(2) -0.0040(2) -0.0020(2)
Mn2 0.0294(3) 0.0267(3) 0.0362(3) -0.0030(2) -0.0077(2) -0.0005(2)
B1 0.022(2) 0.031(2) 0.026(2) 0.0051(17) -0.0039(16) -0.0028(16)
B2 0.036(2) 0.030(2) 0.031(2) -0.0041(18) -0.0038(18) 0.0076(18)
O1 0.0291(14) 0.0397(15) 0.0505(17) 0.0064(13) -0.0024(12) -0.0081(11)
O2 0.0359(14) 0.0379(15) 0.0301(14) 0.0014(11) -0.0028(11) 0.0023(11)
O3 0.0383(16) 0.073(2) 0.0395(16) -0.0157(15) -0.0013(13) 0.0014(14)
O4 0.0566(18) 0.0370(16) 0.0528(18) -0.0040(14) -0.0263(15) -0.0028(13)
N1 0.0224(14) 0.0260(15) 0.0299(16) -0.0009(13) -0.0023(12) -0.0012(12)
N2 0.0226(15) 0.0257(15) 0.0276(15) 0.0000(12) -0.0056(12) -0.0024(12)
N3 0.0221(15) 0.0283(16) 0.0265(16) -0.0028(12) -0.0030(12) -0.0010(12)
N4 0.0230(15) 0.0277(16) 0.0275(16) -0.0039(12) -0.0022(12) -0.0046(12)
N5 0.0248(15) 0.0302(16) 0.0327(16) -0.0064(13) -0.0042(13) -0.0021(12)
N6 0.0230(15) 0.0316(16) 0.0279(16) -0.0030(13) -0.0042(12) -0.0017(12)
N7 0.0378(17) 0.0236(15) 0.0262(16) -0.0016(13) -0.0045(13) -0.0019(13)
N8 0.0264(15) 0.0263(16) 0.0297(16) 0.0017(13) -0.0035(12) 0.0007(12)
N9 0.0254(16) 0.0283(16) 0.0366(17) -0.0023(13) -0.0049(13) -0.0026(12)
N10 0.0336(17) 0.0283(16) 0.0316(17) -0.0027(13) -0.0052(14) 0.0003(13)
N11 0.0293(16) 0.0334(17) 0.0384(18) 0.0056(14) -0.0106(14) -0.0038(13)
N12 0.0249(16) 0.0372(18) 0.0347(17) 0.0079(14) -0.0015(13) 0.0027(13)
N13 0.131(4) 0.067(3) 0.081(3) 0.004(3) 0.031(3) -0.010(3)
N15 0.125(4) 0.096(4) 0.085(4) -0.020(3) -0.040(3) 0.037(3)
C43 0.0295(18) 0.0282(19) 0.042(2) -0.0028(15) -0.0096(15) -0.0021(15)
N14 0.0376(19) 0.033(2) 0.048(2) -0.0052(16) -0.0143(17) -0.0007(16)
N14' 0.0295(18) 0.0282(19) 0.042(2) -0.0028(15) -0.0096(15) -0.0021(15)
C43' 0.0376(19) 0.033(2) 0.048(2) -0.0052(16) -0.0143(17) -0.0007(16)
C1 0.033(2) 0.042(2) 0.040(2) 0.0009(18) 0.0065(17) 0.0021(17)
C2 0.0251(18) 0.032(2) 0.033(2) -0.0045(16) -0.0053(15) -0.0002(15)
C3 0.0236(18) 0.028(2) 0.039(2) -0.0069(16) -0.0034(16) 0.0029(15)
C4 0.0233(17) 0.0260(19) 0.0323(19) -0.0010(15) -0.0099(15) -0.0019(14)
C5 0.032(2) 0.031(2) 0.050(2) 0.0019(17) -0.0074(18) 0.0006(16)
C6 0.0269(19) 0.047(2) 0.041(2) -0.0093(18) -0.0114(17) 0.0009(17)
C7 0.0222(18) 0.0298(19) 0.034(2) -0.0129(16) -0.0060(15) 0.0017(15)
C8 0.0156(16) 0.0309(19) 0.040(2) -0.0144(16) -0.0021(15) -0.0013(14)
C9 0.0238(18) 0.0222(18) 0.035(2) -0.0108(15) 0.0026(15) -0.0016(14)
C10 0.031(2) 0.029(2) 0.043(2) -0.0036(17) 0.0051(17) -0.0071(16)
C11 0.044(2) 0.034(2) 0.061(3) -0.0109(19) -0.015(2) -0.0057(18)
C12 0.0213(18) 0.032(2) 0.045(2) -0.0140(17) -0.0042(16) -0.0045(15)
C13 0.0229(18) 0.047(2) 0.036(2) -0.0179(18) -0.0021(16) -0.0043(16)
C14 0.0157(17) 0.052(2) 0.028(2) -0.0092(17) -0.0008(15) 0.0000(16)
C15 0.032(2) 0.061(3) 0.029(2) -0.0072(19) -0.0076(16) -0.0012(18)
C16 0.109(4) 0.060(3) 0.033(2) 0.001(2) -0.013(3) 0.000(3)
C17 0.048(2) 0.034(2) 0.033(2) 0.0030(18) -0.0006(19) 0.0116(19)
C18 0.054(3) 0.038(2) 0.036(2) 0.0072(18) 0.011(2) 0.004(2)
C19 0.040(2) 0.033(2) 0.058(3) 0.001(2) 0.013(2) -0.0012(18)
C20 0.058(3) 0.057(3) 0.086(4) 0.002(3) 0.023(3) -0.020(2)
C21 0.104(4) 0.041(3) 0.054(3) 0.003(2) 0.027(3) -0.001(3)
C22 0.075(3) 0.035(2) 0.032(2) 0.0030(17) -0.011(2) -0.004(2)
C23 0.050(2) 0.0250(19) 0.030(2) 0.0006(16) -0.0078(17) -0.0064(17)
C24 0.053(2) 0.030(2) 0.038(2) 0.0087(17) -0.0195(19) -0.0054(18)
C25 0.0276(19) 0.027(2) 0.041(2) 0.0012(16) -0.0081(16) -0.0009(15)
C26 0.037(2) 0.032(2) 0.044(2) -0.0024(17) -0.0117(18) 0.0037(16)
C27 0.027(2) 0.042(2) 0.058(3) -0.0004(19) -0.0074(18) -0.0026(17)
C28 0.028(2) 0.030(2) 0.045(2) 0.0044(17) -0.0101(17) -0.0070(15)
C29 0.039(2) 0.034(2) 0.048(2) 0.0023(18) -0.0203(19) -0.0061(17)
C30 0.046(2) 0.028(2) 0.035(2) -0.0003(16) -0.0125(18) -0.0052(17)
C31 0.068(3) 0.039(2) 0.038(2) -0.0043(18) -0.015(2) -0.005(2)
C32 0.057(3) 0.050(3) 0.069(3) 0.021(2) -0.028(2) -0.027(2)
C33 0.042(2) 0.043(2) 0.046(2) 0.0242(19) -0.0200(19) -0.0166(19)
C34 0.025(2) 0.069(3) 0.058(3) 0.035(2) -0.006(2) -0.011(2)
C35 0.028(2) 0.056(3) 0.044(2) 0.026(2) 0.0009(18) 0.0014(19)
C36 0.041(2) 0.066(3) 0.065(3) 0.026(2) 0.019(2) 0.018(2)
C37 0.161(6) 0.066(4) 0.116(5) -0.013(3) -0.083(5) -0.026(4)
C38 0.079(4) 0.031(2) 0.067(3) -0.009(2) -0.044(3) 0.010(2)
C39 0.083(4) 0.051(3) 0.042(3) -0.017(2) -0.030(3) 0.024(3)
C40 0.053(3) 0.071(3) 0.041(3) -0.008(2) -0.005(2) 0.029(2)
C41 0.068(3) 0.127(5) 0.055(3) -0.018(3) 0.016(3) 0.027(3)
C42 0.120(5) 0.070(4) 0.058(3) -0.028(3) -0.044(3) 0.054(3)
N1C 0.062(2) 0.0353(19) 0.044(2) -0.0052(16) 0.0154(17) -0.0125(17)
C1C 0.096(7) 0.090(7) 0.074(7) -0.019(5) -0.001(5) -0.024(6)
C7C 0.045(5) 0.076(6) 0.099(7) -0.015(5) -0.009(4) -0.013(4)
C1C' 0.064(8) 0.036(7) 0.072(9) -0.021(6) -0.026(7) -0.001(6)
C7C' 0.044(8) 0.075(10) 0.077(10) -0.028(8) 0.020(7) -0.016(7)
C2C 0.114(5) 0.108(5) 0.063(4) -0.039(3) -0.030(3) 0.022(4)
C3C 0.136(7) 0.104(5) 0.116(6) 0.032(4) -0.002(5) 0.019(5)
C4C 0.122(6) 0.080(4) 0.089(4) 0.031(3) 0.042(4) -0.024(4)
C5C 0.044(3) 0.096(4) 0.046(3) -0.030(3) -0.015(2) 0.026(2)
C6C 0.033(2) 0.042(2) 0.034(2) 0.0057(17) -0.0029(17) -0.0099(17)
C8C 0.065(4) 0.080(4) 0.114(5) -0.048(4) 0.020(3) -0.028(3)
O1E 0.076(4) 0.080(4) 0.114(5) 0.007(3) 0.041(4) -0.004(3)
C1E 0.093(5) 0.092(5) 0.136(6) -0.008(4) 0.044(5) -0.015(4)
C2EA 0.072(11) 0.079(11) 0.109(13) -0.002(11) 0.032(10) -0.015(10)
C2EB 0.065(11) 0.069(11) 0.093(13) -0.005(11) 0.027(10) -0.019(10)
N1S 0.182(7) 0.171(7) 0.145(6) 0.039(5) -0.083(6) -0.032(6)
C1S 0.069(4) 0.133(6) 0.105(5) 0.040(4) -0.037(4) -0.017(4)
C2S 0.084(4) 0.096(5) 0.113(6) 0.053(4) -0.042(4) -0.014(3)

loop_
_atom_type_symbol
_atom_type_description
_atom_type_scat_dispersion_real
_atom_type_scat_dispersion_imag
_atom_type_scat_source
C C 0.0033 0.0016 'International Tables Vol C Tables 4.2.6.8 and 6.1.1.4'
H H 0.0000 0.0000 'International Tables Vol C Tables 4.2.6.8 and 6.1.1.4'
N N 0.0061 0.0033 'International Tables Vol C Tables 4.2.6.8 and 6.1.1.4'
O O 0.0106 0.0060 'International Tables Vol C Tables 4.2.6.8 and 6.1.1.4'
B B 0.0013 0.0007 'International Tables Vol C Tables 4.2.6.8 and 6.1.1.4'
Mn Mn 0.3368 0.7283 'International Tables Vol C Tables 4.2.6.8 and 6.1.1.4'

loop_
_geom_angle_atom_site_label_1
_geom_angle_atom_site_label_2
_geom_angle_atom_site_label_3
_geom_angle
_geom_angle_site_symmetry_1
_geom_angle_site_symmetry_3
O1 Mn1 O2 81.81(10) . .
O1 Mn1 N5 95.68(10) . .
O2 Mn1 N5 171.76(9) . .
O1 Mn1 N3 172.56(9) . .
O2 Mn1 N3 94.96(10) . .
N5 Mn1 N3 86.58(10) . .
O1 Mn1 C43 88.68(10) . .
O2 Mn1 C43 89.83(10) . .
N5 Mn1 C43 97.98(11) . .
N3 Mn1 C43 98.04(10) . .
O1 Mn1 N1 90.86(9) . .
O2 Mn1 N1 89.46(9) . .
N5 Mn1 N1 82.71(10) . .
N3 Mn1 N1 82.38(9) . .
C43 Mn1 N1 179.21(11) . .
O3 Mn2 O4 81.72(11) . .
O3 Mn2 N9 94.31(10) . .
O4 Mn2 N9 170.64(10) . .
O3 Mn2 N14 92.84(12) . .
O4 Mn2 N14 92.19(11) . .
N9 Mn2 N14 96.48(11) . .
O3 Mn2 N11 171.78(11) . .
O4 Mn2 N11 95.80(11) . .
N9 Mn2 N11 86.94(10) . .
N14 Mn2 N11 95.10(11) . .
O3 Mn2 N7 90.29(11) . .
O4 Mn2 N7 90.32(10) . .
N9 Mn2 N7 81.19(10) . .
N14 Mn2 N7 176.25(11) . .
N11 Mn2 N7 81.87(10) . .
N6 B1 N4 111.6(3) . .
N6 B1 N2 109.1(3) . .
N4 B1 N2 109.0(3) . .
N6 B1 H1 109.0 . .
N4 B1 H1 109.0 . .
N2 B1 H1 109.0 . .
N12 B2 N10 111.1(3) . .
N12 B2 N8 108.2(3) . .
N10 B2 N8 110.5(3) . .
N12 B2 H2 109.0 . .
N10 B2 H2 109.0 . .
N8 B2 H2 109.0 . .
C19 O1 Mn1 129.6(3) . .
C17 O2 Mn1 129.5(3) . .
C40 O3 Mn2 129.7(3) . .
C38 O4 Mn2 129.3(3) . .
C2 N1 N2 106.1(3) . .
C2 N1 Mn1 137.2(2) . .
N2 N1 Mn1 115.20(18) . .
C4 N2 N1 109.9(2) . .
C4 N2 B1 129.7(3) . .
N1 N2 B1 120.5(3) . .
C7 N3 N4 106.7(3) . .
C7 N3 Mn1 134.9(2) . .
N4 N3 Mn1 117.04(19) . .
C9 N4 N3 109.7(3) . .
C9 N4 B1 129.6(3) . .
N3 N4 B1 120.4(3) . .
C12 N5 N6 106.4(3) . .
C12 N5 Mn1 134.0(2) . .
N6 N5 Mn1 117.97(19) . .
C14 N6 N5 109.9(3) . .
C14 N6 B1 129.8(3) . .
N5 N6 B1 120.3(3) . .
C23 N7 N8 105.7(3) . .
C23 N7 Mn2 137.8(2) . .
N8 N7 Mn2 116.31(19) . .
C25 N8 N7 110.4(3) . .
C25 N8 B2 129.6(3) . .
N7 N8 B2 119.5(3) . .
C28 N9 N10 107.1(3) . .
C28 N9 Mn2 133.7(2) . .
N10 N9 Mn2 116.7(2) . .
C30 N10 N9 109.3(3) . .
C30 N10 B2 129.3(3) . .
N9 N10 B2 121.3(3) . .
C33 N11 N12 106.6(3) . .
C33 N11 Mn2 133.8(3) . .
N12 N11 Mn2 117.0(2) . .
C35 N12 N11 109.1(3) . .
C35 N12 B2 129.5(3) . .
N11 N12 B2 121.2(3) . .
N14 C43 Mn1 173.1(3) . .
C43 N14 Mn2 177.5(3) . .
C2 C1 H1A 109.5 . .
C2 C1 H1B 109.5 . .
H1A C1 H1B 109.5 . .
C2 C1 H1C 109.5 . .
H1A C1 H1C 109.5 . .
H1B C1 H1C 109.5 . .
N1 C2 C3 110.1(3) . .
N1 C2 C1 120.9(3) . .
C3 C2 C1 129.0(3) . .
C4 C3 C2 106.3(3) . .
C4 C3 H3A 126.9 . .
C2 C3 H3A 126.9 . .
N2 C4 C3 107.7(3) . .
N2 C4 C5 121.8(3) . .
C3 C4 C5 130.5(3) . .
C4 C5 H5A 109.5 . .
C4 C5 H5B 109.5 . .
H5A C5 H5B 109.5 . .
C4 C5 H5C 109.5 . .
H5A C5 H5C 109.5 . .
H5B C5 H5C 109.5 . .
C7 C6 H6A 109.5 . .
C7 C6 H6B 109.5 . .
H6A C6 H6B 109.5 . .
C7 C6 H6C 109.5 . .
H6A C6 H6C 109.5 . .
H6B C6 H6C 109.5 . .
N3 C7 C8 109.5(3) . .
N3 C7 C6 120.5(3) . .
C8 C7 C6 130.0(3) . .
C9 C8 C7 106.7(3) . .
C9 C8 H8A 126.7 . .
C7 C8 H8A 126.7 . .
N4 C9 C8 107.4(3) . .
N4 C9 C10 123.3(3) . .
C8 C9 C10 129.2(3) . .
C9 C10 H10A 109.5 . .
C9 C10 H10B 109.5 . .
H10A C10 H10B 109.5 . .
C9 C10 H10C 109.5 . .
H10A C10 H10C 109.5 . .
H10B C10 H10C 109.5 . .
C12 C11 H11A 109.5 . .
C12 C11 H11B 109.5 . .
H11A C11 H11B 109.5 . .
C12 C11 H11C 109.5 . .
H11A C11 H11C 109.5 . .
H11B C11 H11C 109.5 . .
N5 C12 C13 110.0(3) . .
N5 C12 C11 120.6(3) . .
C13 C12 C11 129.4(3) . .
C14 C13 C12 106.2(3) . .
C14 C13 H13A 126.9 . .
C12 C13 H13A 126.9 . .
N6 C14 C13 107.5(3) . .
N6 C14 C15 123.6(3) . .
C13 C14 C15 128.9(3) . .
C14 C15 H15A 109.5 . .
C14 C15 H15B 109.5 . .
H15A C15 H15B 109.5 . .
C14 C15 H15C 109.5 . .
H15A C15 H15C 109.5 . .
H15B C15 H15C 109.5 . .
C17 C16 H16A 109.5 . .
C17 C16 H16B 109.5 . .
H16A C16 H16B 109.5 . .
C17 C16 H16C 109.5 . .
H16A C16 H16C 109.5 . .
H16B C16 H16C 109.5 . .
O2 C17 C18 124.7(4) . .
O2 C17 C16 116.0(4) . .
C18 C17 C16 119.3(4) . .
C17 C18 C21 117.5(4) . .
C17 C18 C19 125.7(4) . .
C21 C18 C19 116.7(4) . .
O1 C19 C18 124.2(4) . .
O1 C19 C20 116.0(4) . .
C18 C19 C20 119.8(4) . .
C19 C20 H20A 109.5 . .
C19 C20 H20B 109.5 . .
H20A C20 H20B 109.5 . .
C19 C20 H20C 109.5 . .
H20A C20 H20C 109.5 . .
H20B C20 H20C 109.5 . .
N13 C21 C18 178.6(5) . .
C23 C22 H22A 109.5 . .
C23 C22 H22B 109.5 . .
H22A C22 H22B 109.5 . .
C23 C22 H22C 109.5 . .
H22A C22 H22C 109.5 . .
H22B C22 H22C 109.5 . .
N7 C23 C24 110.7(3) . .
N7 C23 C22 121.6(3) . .
C24 C23 C22 127.7(3) . .
C25 C24 C23 105.6(3) . .
C25 C24 H24A 127.2 . .
C23 C24 H24A 127.2 . .
N8 C25 C24 107.6(3) . .
N8 C25 C26 122.8(3) . .
C24 C25 C26 129.4(3) . .
C25 C26 H26A 109.5 . .
C25 C26 H26B 109.5 . .
H26A C26 H26B 109.5 . .
C25 C26 H26C 109.5 . .
H26A C26 H26C 109.5 . .
H26B C26 H26C 109.5 . .
C28 C27 H27A 109.5 . .
C28 C27 H27B 109.5 . .
H27A C27 H27B 109.5 . .
C28 C27 H27C 109.5 . .
H27A C27 H27C 109.5 . .
H27B C27 H27C 109.5 . .
N9 C28 C29 109.9(3) . .
N9 C28 C27 120.7(3) . .
C29 C28 C27 129.4(3) . .
C30 C29 C28 106.3(3) . .
C30 C29 H29A 126.8 . .
C28 C29 H29A 126.8 . .
N10 C30 C29 107.4(3) . .
N10 C30 C31 122.7(3) . .
C29 C30 C31 129.9(3) . .
C30 C31 H31A 109.5 . .
C30 C31 H31B 109.5 . .
H31A C31 H31B 109.5 . .
C30 C31 H31C 109.5 . .
H31A C31 H31C 109.5 . .
H31B C31 H31C 109.5 . .
C33 C32 H32A 109.5 . .
C33 C32 H32B 109.5 . .
H32A C32 H32B 109.5 . .
C33 C32 H32C 109.5 . .
H32A C32 H32C 109.5 . .
H32B C32 H32C 109.5 . .
N11 C33 C34 109.6(4) . .
N11 C33 C32 120.8(4) . .
C34 C33 C32 129.6(4) . .
C35 C34 C33 106.2(3) . .
C35 C34 H34A 126.9 . .
C33 C34 H34A 126.9 . .
N12 C35 C34 108.5(4) . .
N12 C35 C36 122.0(4) . .
C34 C35 C36 129.6(4) . .
C35 C36 H36A 109.5 . .
C35 C36 H36B 109.5 . .
H36A C36 H36B 109.5 . .
C35 C36 H36C 109.5 . .
H36A C36 H36C 109.5 . .
H36B C36 H36C 109.5 . .
C38 C37 H37A 109.5 . .
C38 C37 H37B 109.5 . .
H37A C37 H37B 109.5 . .
C38 C37 H37C 109.5 . .
H37A C37 H37C 109.5 . .
H37B C37 H37C 109.5 . .
O4 C38 C39 124.4(4) . .
O4 C38 C37 116.3(5) . .
C39 C38 C37 119.3(5) . .
C38 C39 C40 125.5(4) . .
C38 C39 C42 117.6(5) . .
C40 C39 C42 116.9(5) . .
O3 C40 C39 123.7(4) . .
O3 C40 C41 116.4(5) . .
C39 C40 C41 119.9(4) . .
C40 C41 H41A 109.5 . .
C40 C41 H41B 109.5 . .
H41A C41 H41B 109.5 . .
C40 C41 H41C 109.5 . .
H41A C41 H41C 109.5 . .
H41B C41 H41C 109.5 . .
N15 C42 C39 178.3(7) . .
C8C N1C C6C 113.3(4) . .
C8C N1C C2C 110.8(4) . .
C6C N1C C2C 106.0(4) . .
C8C N1C C4C 109.3(4) . .
C6C N1C C4C 109.0(3) . .
C2C N1C C4C 108.2(4) . .
C2C C1C H1CA 109.5 . .
C2C C1C H1CB 109.5 . .
C2C C1C H1CC 109.5 . .
C2C C1C H2CD 44.4 . .
H1CA C1C H2CD 130.4 . .
H1CB C1C H2CD 118.8 . .
H1CC C1C H2CD 65.5 . .
C8C C7C H7CA 109.5 . .
C8C C7C H7CB 109.5 . .
C8C C7C H7CC 109.5 . .
C8C C7C H8CD 44.9 . .
H7CA C7C H8CD 142.6 . .
H7CB C7C H8CD 105.7 . .
H7CC C7C H8CD 69.1 . .
C2C C1C' H1CD 109.5 . .
C2C C1C' H1CE 109.5 . .
H1CD C1C' H1CE 109.5 . .
C2C C1C' H1CF 109.5 . .
H1CD C1C' H1CF 109.5 . .
H1CE C1C' H1CF 109.5 . .
C8C C7C' H7CD 109.5 . .
C8C C7C' H7CE 109.5 . .
H7CD C7C' H7CE 109.5 . .
C8C C7C' H7CF 109.5 . .
H7CD C7C' H7CF 109.5 . .
H7CE C7C' H7CF 109.5 . .
C1C' C2C C1C 71.2(7) . .
C1C' C2C N1C 122.8(7) . .
C1C C2C N1C 130.8(7) . .
C1C' C2C H2CA 34.1 . .
C1C C2C H2CA 104.6 . .
N1C C2C H2CA 104.6 . .
C1C' C2C H2CB 120.7 . .
C1C C2C H2CB 104.6 . .
N1C C2C H2CB 104.6 . .
H2CA C2C H2CB 105.7 . .
C1C' C2C H2CC 106.6 . .
C1C C2C H2CC 113.7 . .
N1C C2C H2CC 106.6 . .
H2CA C2C H2CC 87.2 . .
H2CB C2C H2CC 18.9 . .
C1C' C2C H2CD 106.7 . .
C1C C2C H2CD 35.7 . .
N1C C2C H2CD 106.6 . .
H2CA C2C H2CD 140.2 . .
H2CB C2C H2CD 89.7 . .
H2CC C2C H2CD 106.6 . .
C4C C3C H3CA 109.5 . .
C4C C3C H3CB 109.5 . .
H3CA C3C H3CB 109.5 . .
C4C C3C H3CC 109.5 . .
H3CA C3C H3CC 109.5 . .
H3CB C3C H3CC 109.5 . .
C3C C4C N1C 115.5(5) . .
C3C C4C H4CA 108.4 . .
N1C C4C H4CA 108.4 . .
C3C C4C H4CB 108.4 . .
N1C C4C H4CB 108.4 . .
H4CA C4C H4CB 107.5 . .
C6C C5C H5CA 109.5 . .
C6C C5C H5CB 109.5 . .
H5CA C5C H5CB 109.5 . .
C6C C5C H5CC 109.5 . .
H5CA C5C H5CC 109.5 . .
H5CB C5C H5CC 109.5 . .
N1C C6C C5C 115.0(3) . .
N1C C6C H6CA 108.5 . .
C5C C6C H6CA 108.5 . .
N1C C6C H6CB 108.5 . .
C5C C6C H6CB 108.5 . .
H6CA C6C H6CB 107.5 . .
C7C C8C C7C' 75.5(8) . .
C7C C8C N1C 119.2(5) . .
C7C' C8C N1C 148.2(8) . .
C7C C8C H8CA 107.5 . .
C7C' C8C H8CA 41.6 . .
N1C C8C H8CA 107.5 . .
C7C C8C H8CB 107.5 . .
C7C' C8C H8CB 92.5 . .
N1C C8C H8CB 107.5 . .
H8CA C8C H8CB 107.0 . .
C7C C8C H8CC 112.2 . .
C7C' C8C H8CC 98.9 . .
N1C C8C H8CC 100.3 . .
H8CA C8C H8CC 109.8 . .
H8CB C8C H8CC 7.2 . .
C7C C8C H8CD 24.7 . .
C7C' C8C H8CD 99.9 . .
N1C C8C H8CD 99.6 . .
H8CA C8C H8CD 131.0 . .
H8CB C8C H8CD 102.4 . .
H8CC C8C H8CD 104.3 . .
C2EB O1E C2EB 180(3) 2_755 .
C2EB O1E C2EA 43.0(8) 2_755 2_755
C2EB O1E C2EA 137.0(8) . 2_755
C2EB O1E C2EA 137.0(8) 2_755 .
C2EB O1E C2EA 43.0(8) . .
C2EA O1E C2EA 180(2) 2_755 .
C2EA C1E C2EB 42.6(8) . .
C2EA C1E H1EA 109.5 . .
C2EB C1E H1EA 66.9 . .
C2EA C1E H1EB 109.5 . .
C2EB C1E H1EB 123.0 . .
H1EA C1E H1EB 109.5 . .
C2EA C1E H1EC 109.5 . .
C2EB C1E H1EC 125.7 . .
H1EA C1E H1EC 109.5 . .
H1EB C1E H1EC 109.5 . .
C2EA C1E H1ED 68.0 . .
C2EB C1E H1ED 110.4 . .
H1EA C1E H1ED 175.5 . .
H1EB C1E H1ED 68.7 . .
H1EC C1E H1ED 75.0 . .
C2EA C1E H1EE 121.9 . .
C2EB C1E H1EE 110.5 . .
H1EA C1E H1EE 75.0 . .
H1EB C1E H1EE 123.7 . .
H1EC C1E H1EE 34.5 . .
H1ED C1E H1EE 109.5 . .
C2EA C1E H1EF 126.4 . .
C2EB C1E H1EF 107.5 . .
H1EA C1E H1EF 68.8 . .
H1EB C1E H1EF 40.8 . .
H1EC C1E H1EF 121.7 . .
H1ED C1E H1EF 109.5 . .
H1EE C1E H1EF 109.5 . .
C1E C2EA O1E 140(4) . .
C1E C2EA H1ED 46.6 . .
O1E C2EA H1ED 172.9 . .
C1E C2EA H2EA 102.1 . .
O1E C2EA H2EA 102.1 . .
H1ED C2EA H2EA 76.6 . .
C1E C2EA H2EB 102.1 . .
O1E C2EA H2EB 102.1 . .
H1ED C2EA H2EB 71.8 . .
H2EA C2EA H2EB 104.8 . .
O1E C2EB C1E 134(4) . .
O1E C2EB H2EC 103.6 . .
C1E C2EB H2EC 103.6 . .
O1E C2EB H2ED 103.6 . .
C1E C2EB H2ED 103.6 . .
H2EC C2EB H2ED 105.3 . .
C2S C1S H1SA 109.5 . .
C2S C1S H1SB 109.5 . .
H1SA C1S H1SB 109.5 . .
C2S C1S H1SC 109.5 . .
H1SA C1S H1SC 109.5 . .
H1SB C1S H1SC 109.5 . .
N1S C2S C1S 179.4(10) . .

loop_
_geom_bond_atom_site_label_1
_geom_bond_atom_site_label_2
_geom_bond_distance
_geom_bond_site_symmetry_2
Mn1 O1 2.164(2) .
Mn1 O2 2.171(2) .
Mn1 N5 2.217(3) .
Mn1 N3 2.221(3) .
Mn1 C43 2.249(3) .
Mn1 N1 2.335(3) .
Mn2 O3 2.144(3) .
Mn2 O4 2.152(3) .
Mn2 N9 2.215(3) .
Mn2 N14 2.241(4) .
Mn2 N11 2.256(3) .
Mn2 N7 2.357(3) .
B1 N6 1.539(5) .
B1 N4 1.541(5) .
B1 N2 1.542(5) .
B1 H1 1.0000 .
B2 N12 1.531(5) .
B2 N10 1.534(5) .
B2 N8 1.539(5) .
B2 H2 1.0000 .
O1 C19 1.261(5) .
O2 C17 1.250(4) .
O3 C40 1.261(5) .
O4 C38 1.257(5) .
N1 C2 1.345(4) .
N1 N2 1.372(4) .
N2 C4 1.360(4) .
N3 C7 1.342(4) .
N3 N4 1.378(4) .
N4 C9 1.355(4) .
N5 C12 1.338(4) .
N5 N6 1.373(4) .
N6 C14 1.353(4) .
N7 C23 1.336(4) .
N7 N8 1.382(4) .
N8 C25 1.351(4) .
N9 C28 1.335(4) .
N9 N10 1.379(4) .
N10 C30 1.359(4) .
N11 C33 1.334(5) .
N11 N12 1.380(4) .
N12 C35 1.346(4) .
N13 C21 1.147(6) .
N15 C42 1.144(6) .
C43 N14 1.151(4) .
C1 C2 1.501(5) .
C1 H1A 0.9800 .
C1 H1B 0.9800 .
C1 H1C 0.9800 .
C2 C3 1.390(5) .
C3 C4 1.368(5) .
C3 H3A 0.9500 .
C4 C5 1.489(5) .
C5 H5A 0.9800 .
C5 H5B 0.9800 .
C5 H5C 0.9800 .
C6 C7 1.489(5) .
C6 H6A 0.9800 .
C6 H6B 0.9800 .
C6 H6C 0.9800 .
C7 C8 1.390(5) .
C8 C9 1.377(5) .
C8 H8A 0.9500 .
C9 C10 1.499(5) .
C10 H10A 0.9800 .
C10 H10B 0.9800 .
C10 H10C 0.9800 .
C11 C12 1.501(5) .
C11 H11A 0.9800 .
C11 H11B 0.9800 .
C11 H11C 0.9800 .
C12 C13 1.391(5) .
C13 C14 1.373(5) .
C13 H13A 0.9500 .
C14 C15 1.495(5) .
C15 H15A 0.9800 .
C15 H15B 0.9800 .
C15 H15C 0.9800 .
C16 C17 1.519(6) .
C16 H16A 0.9800 .
C16 H16B 0.9800 .
C16 H16C 0.9800 .
C17 C18 1.407(6) .
C18 C21 1.419(6) .
C18 C19 1.426(6) .
C19 C20 1.512(6) .
C20 H20A 0.9800 .
C20 H20B 0.9800 .
C20 H20C 0.9800 .
C22 C23 1.497(5) .
C22 H22A 0.9800 .
C22 H22B 0.9800 .
C22 H22C 0.9800 .
C23 C24 1.401(5) .
C24 C25 1.380(5) .
C24 H24A 0.9500 .
C25 C26 1.498(5) .
C26 H26A 0.9800 .
C26 H26B 0.9800 .
C26 H26C 0.9800 .
C27 C28 1.498(5) .
C27 H27A 0.9800 .
C27 H27B 0.9800 .
C27 H27C 0.9800 .
C28 C29 1.388(5) .
C29 C30 1.387(5) .
C29 H29A 0.9500 .
C30 C31 1.497(5) .
C31 H31A 0.9800 .
C31 H31B 0.9800 .
C31 H31C 0.9800 .
C32 C33 1.488(6) .
C32 H32A 0.9800 .
C32 H32B 0.9800 .
C32 H32C 0.9800 .
C33 C34 1.393(6) .
C34 C35 1.361(6) .
C34 H34A 0.9500 .
C35 C36 1.513(6) .
C36 H36A 0.9800 .
C36 H36B 0.9800 .
C36 H36C 0.9800 .
C37 C38 1.523(6) .
C37 H37A 0.9800 .
C37 H37B 0.9800 .
C37 H37C 0.9800 .
C38 C39 1.407(7) .
C39 C40 1.419(7) .
C39 C42 1.422(6) .
C40 C41 1.508(7) .
C41 H41A 0.9800 .
C41 H41B 0.9800 .
C41 H41C 0.9800 .
N1C C8C 1.452(7) .
N1C C6C 1.498(4) .
N1C C2C 1.503(6) .
N1C C4C 1.558(7) .
C1C C2C 1.395(10) .
C1C H1CA 0.9800 .
C1C H1CB 0.9800 .
C1C H1CC 0.9800 .
C1C H2CD 0.8254 .
C7C C8C 1.314(9) .
C7C H7CA 0.9800 .
C7C H7CB 0.9800 .
C7C H7CC 0.9800 .
C7C H8CD 0.5865 .
C1C' C2C 1.318(11) .
C1C' H1CD 0.9800 .
C1C' H1CE 0.9800 .
C1C' H1CF 0.9800 .
C7C' C8C 1.432(12) .
C7C' H7CD 0.9800 .
C7C' H7CE 0.9800 .
C7C' H7CF 0.9800 .
C2C H2CA 0.9900 .
C2C H2CB 0.9900 .
C2C H2CC 0.9900 .
C2C H2CD 0.9901 .
C3C C4C 1.536(9) .
C3C H3CA 0.9800 .
C3C H3CB 0.9800 .
C3C H3CC 0.9800 .
C4C H4CA 0.9900 .
C4C H4CB 0.9900 .
C5C C6C 1.501(5) .
C5C H5CA 0.9800 .
C5C H5CB 0.9800 .
C5C H5CC 0.9800 .
C6C H6CA 0.9900 .
C6C H6CB 0.9900 .
C8C H8CA 0.9900 .
C8C H8CB 0.9900 .
C8C H8CC 0.9898 .
C8C H8CD 0.9899 .
O1E C2EB 1.25(2) 2_755
O1E C2EB 1.25(2) .
O1E C2EA 1.30(2) 2_755
O1E C2EA 1.30(2) .
C1E C2EA 1.227(19) .
C1E C2EB 1.33(3) .
C1E H1EA 0.9800 .
C1E H1EB 0.9800 .
C1E H1EC 0.9800 .
C1E H1ED 0.9800 .
C1E H1EE 0.9800 .
C1E H1EF 0.9800 .
C2EA H1ED 1.2508 .
C2EA H2EA 0.9900 .
C2EA H2EB 0.9900 .
C2EB H2EC 0.9900 .
C2EB H2ED 0.9900 .
N1S C2S 1.104(8) .
C1S C2S 1.392(9) .
C1S H1SA 0.9800 .
C1S H1SB 0.9800 .
C1S H1SC 0.9800 .
